data_1010622
loop_
_publ_author_name
'Braekken, H'

_publ_section_title
;
Die Kristallstruktur der Trijodide von Arsen, Antimon und Wismut
;
_journal_coden_ASTM ZEKGAX
_journal_name_full
;
Zeitschrift fuer Kristallographie, Kristallgeometrie, Kristallphysik,
Kristallchemie (-144,1977)
;
_journal_page_first 67
_journal_page_last 72
_journal_volume 74
_journal_year 1930
_chemical_formula_structural 'Bi I3'
_chemical_formula_sum 'Bi I3'
_chemical_name_systematic 'Bismuth triiodide'
_space_group_IT_number 143
_symmetry_cell_setting trigonal
_symmetry_Int_Tables_number 143
_symmetry_space_group_name_Hall 'P 3'
_symmetry_space_group_name_H-M 'P 3'
_cell_angle_alpha 90
_cell_angle_beta 90
_cell_angle_gamma 120
_cell_formula_units_Z 6
_cell_length_a 7.498
_cell_length_b 7.498
_cell_length_c 20.676
_cell_volume 1006.7
_cod_database_code 1010622

loop_
_symmetry_equiv_pos_as_xyz
x,y,z
-y,x-y,z
y-x,-x,z

loop_
_atom_site_label
_atom_site_type_symbol
_atom_site_symmetry_multiplicity
_atom_site_Wyckoff_symbol
_atom_site_fract_x
_atom_site_fract_y
_atom_site_fract_z
_atom_site_occupancy
_atom_site_attached_hydrogens
_atom_site_calc_flag
Bi1 Bi3+ 1 a 0. 0. 0. 1. 0 d
Bi2 Bi3+ 1 a 0. 0. 0.6667 1. 0 d
Bi3 Bi3+ 1 b 0.3333 0.6667 0. 1. 0 d
Bi4 Bi3+ 1 c 0.6667 0.3333 0.3333 1. 0 d
Bi5 Bi3+ 1 c 0.6667 0.3333 0.6667 1. 0 d
Bi6 Bi3+ 1 b 0.3333 0.6667 0.3333 1. 0 d
I1 I1- 3 d 0.3333 0.3333 0.088 1. 0 d
I2 I1- 3 d 0.6667 0.6667 -0.088 1. 0 d
I3 I1- 3 d 0.3333 0.3333 0.245 1. 0 d
I4 I1- 3 d 0.6667 0.6667 0.421 1. 0 d
I5 I1- 3 d 0.3333 0.3333 0.579 1. 0 d
I6 I1- 3 d 0.6667 0.6667 0.755 1. 0 d

loop_
_atom_type_symbol
_atom_type_oxidation_number
Bi3+ 3.000
I1- -1.000
